data_2232321
loop_
_publ_author_name
'Shahverdizadeh, Gholam Hossein'
'Ng, Seik Weng'
'Tiekink, Edward R. T.'
'Mirtamizdoust, Babak'

_publ_section_title
;
 2-[<i>N</i>-(3-Amino-4-nitrophenyl)carboximidoyl]phenol
;
_journal_coeditor_code HG5110
_journal_issue 11
_journal_name_full 'Acta Crystallographica Section E'
_journal_page_first o2964
_journal_paper_doi 10.1107/S160053681104181X
_journal_volume 67
_journal_year 2011
_chemical_formula_iupac 'C13 H11 N3 O3'
_chemical_formula_moiety 'C13 H11 N3 O3'
_chemical_formula_sum 'C13 H11 N3 O3'
_chemical_formula_weight 257.25
_chemical_name_systematic
;
2-[<i>N</i>-(3-Amino-4-nitrophenyl)carboximidoyl]phenol
;
_space_group_IT_number 2
_symmetry_cell_setting triclinic
_symmetry_space_group_name_Hall '-P 1'
_symmetry_space_group_name_H-M 'P -1'
_atom_sites_solution_hydrogens geom
_atom_sites_solution_primary direct
_atom_sites_solution_secondary difmap
_audit_creation_method SHELXL-97
_cell_angle_alpha 100.067(4)
_cell_angle_beta 94.751(4)
_cell_angle_gamma 115.011(5)
_cell_formula_units_Z 2
_cell_length_a 7.0961(3)
_cell_length_b 7.5168(4)
_cell_length_c 12.1627(6)
_cell_measurement_reflns_used 2525
_cell_measurement_temperature 100(2)
_cell_measurement_theta_max 74.0958
_cell_measurement_theta_min 3.7462
_cell_volume 569.87(6)
_computing_cell_refinement 'CrysAlis PRO (Agilent, 2010)'
_computing_data_collection 'CrysAlis PRO (Agilent, 2010)'
_computing_data_reduction 'CrysAlis PRO (Agilent, 2010)'
_computing_molecular_graphics
;
ORTEP-3 (Farrugia, 1997) and DIAMOND (Brandenburg, 2006)
;
_computing_publication_material 'publCIF (Westrip, 2010)'
_computing_structure_refinement 'SHELXL97 (Sheldrick, 2008)'
_computing_structure_solution 'SHELXS97 (Sheldrick, 2008)'
_diffrn_ambient_temperature 100(2)
_diffrn_detector_area_resol_mean 10.4041
_diffrn_measured_fraction_theta_full 0.965
_diffrn_measured_fraction_theta_max 0.965
_diffrn_measurement_device_type 'Agilent SuperNova Dual diffractometer with an Atlas detector'
_diffrn_measurement_method \w
_diffrn_radiation_monochromator Mirror
_diffrn_radiation_source 'SuperNova (Cu) X-ray Source'
_diffrn_radiation_type CuK\a
_diffrn_radiation_wavelength 1.54184
_diffrn_reflns_av_R_equivalents 0.0081
_diffrn_reflns_av_sigmaI/netI 0.0112
_diffrn_reflns_limit_h_max 8
_diffrn_reflns_limit_h_min -8
_diffrn_reflns_limit_k_max 9
_diffrn_reflns_limit_k_min -9
_diffrn_reflns_limit_l_max 15
_diffrn_reflns_limit_l_min -13
_diffrn_reflns_number 3654
_diffrn_reflns_theta_full 74.26
_diffrn_reflns_theta_max 74.26
_diffrn_reflns_theta_min 3.75
_diffrn_standards_decay_% 0
_diffrn_standards_interval_count 0
_diffrn_standards_interval_time 0
_diffrn_standards_number 0
_exptl_absorpt_coefficient_mu 0.915
_exptl_absorpt_correction_T_max 1.0000
_exptl_absorpt_correction_T_min 0.74799
_exptl_absorpt_correction_type multi-scan
_exptl_absorpt_process_details '(CrysAlis PRO; Agilent, 2010)'
_exptl_crystal_colour orange
_exptl_crystal_density_diffrn 1.499
_exptl_crystal_density_method 'not measured'
_exptl_crystal_description prism
_exptl_crystal_F_000 268
_exptl_crystal_size_max 0.25
_exptl_crystal_size_mid 0.20
_exptl_crystal_size_min 0.15
_refine_diff_density_max 0.276
_refine_diff_density_min -0.278
_refine_ls_extinction_method none
_refine_ls_goodness_of_fit_ref 1.067
_refine_ls_hydrogen_treatment mixed
_refine_ls_matrix_type full
_refine_ls_number_parameters 184
_refine_ls_number_reflns 2231
_refine_ls_number_restraints 3
_refine_ls_restrained_S_all 1.068
_refine_ls_R_factor_all 0.0364
_refine_ls_R_factor_gt 0.0346
_refine_ls_shift/su_max 0.000
_refine_ls_shift/su_mean 0.000
_refine_ls_structure_factor_coef Fsqd
_refine_ls_weighting_details 'calc w=1/[\s^2^(Fo^2^)+(0.0753P)^2^+0.0839P] where P=(Fo^2^+2Fc^2^)/3'
_refine_ls_weighting_scheme calc
_refine_ls_wR_factor_gt 0.1111
_refine_ls_wR_factor_ref 0.1130
_reflns_number_gt 2105
_reflns_number_total 2231
_reflns_threshold_expression I>2\s(I)
_cod_data_source_file hg5110.cif
_cod_data_source_block I
_cod_original_cell_volume 569.87(5)
_cod_database_code 2232321
_cod_database_fobs_code 2232321

loop_
_symmetry_equiv_pos_as_xyz
'x, y, z'
'-x, -y, -z'

loop_
_atom_site_type_symbol
_atom_site_label
_atom_site_fract_x
_atom_site_fract_y
_atom_site_fract_z
_atom_site_U_iso_or_equiv
_atom_site_adp_type
_atom_site_calc_flag
_atom_site_refinement_flags
_atom_site_occupancy
_atom_site_symmetry_multiplicity
O O1 0.40452(11) 0.27962(11) 0.59127(6) 0.0227(2) Uani d D 1 1
H H1o 0.495(2) 0.285(3) 0.5475(13) 0.062(5) Uiso d D 1 1
O O2 1.09653(11) 0.36753(12) 0.05261(6) 0.0246(2) Uani d . 1 1
O O3 1.31365(10) 0.29051(11) 0.14605(6) 0.0233(2) Uani d . 1 1
N N1 0.71614(12) 0.25239(11) 0.50498(7) 0.0158(2) Uani d . 1 1
N N2 0.78293(13) 0.40302(13) 0.14327(7) 0.0191(2) Uani d D 1 1
H H1n 0.840(2) 0.420(2) 0.0816(9) 0.039(4) Uiso d D 1 1
H H2n 0.6610(15) 0.4021(18) 0.1447(10) 0.026(3) Uiso d D 1 1
N N3 1.15808(12) 0.32599(12) 0.13890(7) 0.0172(2) Uani d . 1 1
C C1 0.47038(15) 0.22517(14) 0.68163(8) 0.0168(2) Uani d . 1 1
C C2 0.36032(15) 0.21048(14) 0.77211(8) 0.0197(2) Uani d . 1 1
H H2 0.2408 0.2372 0.7690 0.024 Uiso calc R 1 1
C C3 0.42483(16) 0.15713(14) 0.86643(8) 0.0209(2) Uani d . 1 1
H H3 0.3500 0.1491 0.9281 0.025 Uiso calc R 1 1
C C4 0.59855(15) 0.11503(14) 0.87207(8) 0.0202(2) Uani d . 1 1
H H4 0.6405 0.0763 0.9366 0.024 Uiso calc R 1 1
C C5 0.70904(15) 0.13020(14) 0.78289(8) 0.0182(2) Uani d . 1 1
H H5 0.8283 0.1031 0.7870 0.022 Uiso calc R 1 1
C C6 0.64775(14) 0.18514(13) 0.68626(8) 0.0155(2) Uani d . 1 1
C C7 0.76768(14) 0.20111(13) 0.59454(8) 0.0161(2) Uani d . 1 1
H H7 0.8864 0.1733 0.6004 0.019 Uiso calc R 1 1
C C8 0.83502(14) 0.27202(13) 0.41602(8) 0.0146(2) Uani d . 1 1
C C9 0.76291(14) 0.32620(13) 0.32488(8) 0.0151(2) Uani d . 1 1
H H9 0.6412 0.3491 0.3265 0.018 Uiso calc R 1 1
C C10 0.86365(14) 0.34913(13) 0.22862(8) 0.0150(2) Uani d . 1 1
C C11 1.04545(14) 0.31485(13) 0.23212(8) 0.0150(2) Uani d . 1 1
C C12 1.12150(14) 0.26527(14) 0.32711(8) 0.0168(2) Uani d . 1 1
H H12 1.2463 0.2472 0.3281 0.020 Uiso calc R 1 1
C C13 1.01929(15) 0.24257(14) 0.41788(8) 0.0172(2) Uani d . 1 1
H H13 1.0711 0.2076 0.4812 0.021 Uiso calc R 1 1

loop_
_atom_site_aniso_label
_atom_site_aniso_U_11
_atom_site_aniso_U_22
_atom_site_aniso_U_33
_atom_site_aniso_U_12
_atom_site_aniso_U_13
_atom_site_aniso_U_23
O1 0.0209(4) 0.0344(4) 0.0206(4) 0.0173(3) 0.0055(3) 0.0120(3)
O2 0.0274(4) 0.0366(4) 0.0191(4) 0.0190(3) 0.0095(3) 0.0143(3)
O3 0.0206(4) 0.0328(4) 0.0259(4) 0.0180(3) 0.0105(3) 0.0104(3)
N1 0.0162(4) 0.0170(4) 0.0136(4) 0.0067(3) 0.0031(3) 0.0038(3)
N2 0.0185(4) 0.0274(4) 0.0183(4) 0.0143(3) 0.0067(3) 0.0102(3)
N3 0.0166(4) 0.0173(4) 0.0184(4) 0.0077(3) 0.0051(3) 0.0047(3)
C1 0.0167(5) 0.0163(4) 0.0164(5) 0.0068(4) 0.0018(4) 0.0036(3)
C2 0.0183(5) 0.0190(4) 0.0219(5) 0.0088(4) 0.0054(4) 0.0028(4)
C3 0.0241(5) 0.0193(5) 0.0166(5) 0.0066(4) 0.0082(4) 0.0032(4)
C4 0.0240(5) 0.0201(4) 0.0146(5) 0.0079(4) 0.0023(4) 0.0052(3)
C5 0.0182(5) 0.0179(5) 0.0181(5) 0.0076(4) 0.0023(4) 0.0048(3)
C6 0.0157(4) 0.0141(4) 0.0149(5) 0.0054(3) 0.0019(3) 0.0027(3)
C7 0.0153(5) 0.0160(4) 0.0170(5) 0.0071(4) 0.0031(4) 0.0036(4)
C8 0.0135(4) 0.0140(4) 0.0146(5) 0.0049(3) 0.0030(3) 0.0021(3)
C9 0.0140(4) 0.0157(4) 0.0163(5) 0.0073(3) 0.0030(4) 0.0033(4)
C10 0.0153(4) 0.0132(4) 0.0153(5) 0.0055(3) 0.0025(3) 0.0031(3)
C11 0.0148(4) 0.0153(4) 0.0151(5) 0.0063(4) 0.0046(4) 0.0039(3)
C12 0.0138(4) 0.0179(4) 0.0195(5) 0.0079(4) 0.0025(3) 0.0038(3)
C13 0.0171(4) 0.0207(5) 0.0152(5) 0.0094(4) 0.0019(3) 0.0056(3)

loop_
_atom_type_symbol
_atom_type_description
_atom_type_scat_dispersion_real
_atom_type_scat_dispersion_imag
_atom_type_scat_source
C C 0.0181 0.0091 'International Tables Vol C Tables 4.2.6.8 and 6.1.1.4'
H H 0.0000 0.0000 'International Tables Vol C Tables 4.2.6.8 and 6.1.1.4'
N N 0.0311 0.0180 'International Tables Vol C Tables 4.2.6.8 and 6.1.1.4'
O O 0.0492 0.0322 'International Tables Vol C Tables 4.2.6.8 and 6.1.1.4'

loop_
_geom_angle_atom_site_label_1
_geom_angle_atom_site_label_2
_geom_angle_atom_site_label_3
_geom_angle
C1 O1 H1o 104.2(12)
C7 N1 C8 121.52(8)
C10 N2 H1n 122.2(10)
C10 N2 H2n 117.9(8)
H1n N2 H2n 119.2(12)
O3 N3 O2 121.55(8)
O3 N3 C11 118.76(8)
O2 N3 C11 119.68(8)
O1 C1 C2 118.68(9)
O1 C1 C6 121.45(9)
C2 C1 C6 119.87(9)
C3 C2 C1 120.17(9)
C3 C2 H2 119.9
C1 C2 H2 119.9
C2 C3 C4 120.79(9)
C2 C3 H3 119.6
C4 C3 H3 119.6
C5 C4 C3 119.36(9)
C5 C4 H4 120.3
C3 C4 H4 120.3
C4 C5 C6 121.07(9)
C4 C5 H5 119.5
C6 C5 H5 119.5
C5 C6 C1 118.73(9)
C5 C6 C7 119.76(9)
C1 C6 C7 121.50(9)
N1 C7 C6 121.24(9)
N1 C7 H7 119.4
C6 C7 H7 119.4
C9 C8 C13 120.23(9)
C9 C8 N1 115.89(8)
C13 C8 N1 123.87(8)
C8 C9 C10 122.45(8)
C8 C9 H9 118.8
C10 C9 H9 118.8
N2 C10 C11 125.47(8)
N2 C10 C9 118.58(8)
C11 C10 C9 115.95(8)
C12 C11 C10 121.18(9)
C12 C11 N3 117.08(8)
C10 C11 N3 121.73(8)
C13 C12 C11 121.27(9)
C13 C12 H12 119.4
C11 C12 H12 119.4
C12 C13 C8 118.89(9)
C12 C13 H13 120.6
C8 C13 H13 120.6

loop_
_geom_bond_atom_site_label_1
_geom_bond_atom_site_label_2
_geom_bond_distance
O1 C1 1.3519(11)
O1 H1o 0.858(9)
O2 N3 1.2424(10)
O3 N3 1.2403(10)
N1 C7 1.2919(12)
N1 C8 1.4163(12)
N2 C10 1.3471(12)
N2 H1n 0.885(9)
N2 H2n 0.864(8)
N3 C11 1.4346(12)
C1 C2 1.3947(14)
C1 C6 1.4115(14)
C2 C3 1.3840(14)
C2 H2 0.9500
C3 C4 1.3957(15)
C3 H3 0.9500
C4 C5 1.3830(13)
C4 H4 0.9500
C5 C6 1.4064(13)
C5 H5 0.9500
C6 C7 1.4494(13)
C7 H7 0.9500
C8 C9 1.3772(13)
C8 C13 1.4145(13)
C9 C10 1.4200(12)
C9 H9 0.9500
C10 C11 1.4172(13)
C11 C12 1.4079(13)
C12 C13 1.3668(13)
C12 H12 0.9500
C13 H13 0.9500

loop_
_geom_hbond_atom_site_label_D
_geom_hbond_atom_site_label_H
_geom_hbond_atom_site_label_A
_geom_hbond_site_symmetry_A
_geom_hbond_distance_DH
_geom_hbond_distance_HA
_geom_hbond_distance_DA
_geom_hbond_angle_DHA
O1 H1o N1 . 0.858(9) 1.794(11) 2.5933(10) 154.3(17)
N2 H1n O2 . 0.885(9) 2.063(13) 2.6542(11) 123.3(12)
N2 H1n O2 2_765 0.885(9) 2.418(11) 3.1479(11) 140.1(12)
N2 H2n O3 1_455 0.864(8) 2.245(9) 3.0746(10) 160.8(11)

loop_
_geom_torsion_atom_site_label_1
_geom_torsion_atom_site_label_2
_geom_torsion_atom_site_label_3
_geom_torsion_atom_site_label_4
_geom_torsion
O1 C1 C2 C3 -179.34(8)
C6 C1 C2 C3 0.12(15)
C1 C2 C3 C4 -0.76(15)
C2 C3 C4 C5 1.05(15)
C3 C4 C5 C6 -0.70(15)
C4 C5 C6 C1 0.07(14)
C4 C5 C6 C7 179.57(8)
O1 C1 C6 C5 179.66(7)
C2 C1 C6 C5 0.22(14)
O1 C1 C6 C7 0.17(15)
C2 C1 C6 C7 -179.27(8)
C8 N1 C7 C6 178.78(7)
C5 C6 C7 N1 -179.59(7)
C1 C6 C7 N1 -0.10(15)
C7 N1 C8 C9 179.58(7)
C7 N1 C8 C13 -1.46(15)
C13 C8 C9 C10 1.85(14)
N1 C8 C9 C10 -179.14(7)
C8 C9 C10 N2 -179.84(8)
C8 C9 C10 C11 -0.63(14)
N2 C10 C11 C12 177.90(8)
C9 C10 C11 C12 -1.25(13)
N2 C10 C11 N3 -3.06(15)
C9 C10 C11 N3 177.79(7)
O3 N3 C11 C12 0.51(13)
O2 N3 C11 C12 179.41(7)
O3 N3 C11 C10 -178.57(8)
O2 N3 C11 C10 0.32(13)
C10 C11 C12 C13 1.95(14)
N3 C11 C12 C13 -177.14(8)
C11 C12 C13 C8 -0.71(14)
C9 C8 C13 C12 -1.16(14)
N1 C8 C13 C12 179.92(8)
